data_2225222
loop_
_publ_author_name
'Znovjyak, Kateryna O.'
'Ovchynnikov, Vladimir A.'
'Moroz, Olesia V.'
'Shishkina, Svitlana V.'
'Amirkhanov, Vladimir M.'

_publ_section_title Bis{<i>N</i>-[bis(pyrrolidin-1-yl)phosphoryl]-2,2,2-trichloroacetamide}dinitratodioxidouranium(VI)
_journal_coeditor_code DN2539
_journal_issue 3
_journal_name_full 'Acta Crystallographica Section E'
_journal_page_first m322
_journal_paper_doi 10.1107/S1600536810006422
_journal_volume 66
_journal_year 2010
_chemical_formula_iupac '[U (N O3)2 O2 (C10 H17 Cl3 N3 O2 P)2]'
_chemical_formula_moiety 'C20 H34 Cl6 N8 O12 P2 U'
_chemical_formula_sum 'C20 H34 Cl6 N8 O12 P2 U'
_chemical_formula_weight 1091.22
_chemical_name_systematic
;
Bis{<i>N</i>-[bis(pyrrolidin-1-yl)phosphoryl]-2,2,2-
trichloroacetamide}dinitratodioxidouranium(VI)
;
_space_group_IT_number 2
_symmetry_cell_setting triclinic
_symmetry_space_group_name_Hall '-P 1'
_symmetry_space_group_name_H-M 'P -1'
_atom_sites_solution_hydrogens geom
_atom_sites_solution_primary direct
_atom_sites_solution_secondary difmap
_audit_creation_method SHELXL-97
_cell_angle_alpha 71.905(6)
_cell_angle_beta 84.391(5)
_cell_angle_gamma 71.475(6)
_cell_formula_units_Z 1
_cell_length_a 9.8292(7)
_cell_length_b 10.3436(8)
_cell_length_c 10.4475(6)
_cell_measurement_reflns_used 35271
_cell_measurement_temperature 293(2)
_cell_measurement_theta_max 40.84
_cell_measurement_theta_min 3.00
_cell_volume 957.34(12)
_computing_cell_refinement
;
CrysAlis RED (Oxford Diffraction, 2006)
;
_computing_data_collection
;
CrysAlis CCD (Oxford Diffraction, 2006)
;
_computing_data_reduction
;
CrysAlis RED (Oxford Diffraction, 2006)
;
_computing_molecular_graphics
;
ORTEP-3 for Windows (Burnett & Johnson, 1996; Farrugia, 1997)
;
_computing_publication_material 'WinGX (Farrugia, 1999)'
_computing_structure_refinement 'SHELXL97 (Sheldrick, 2008)'
_computing_structure_solution 'SHELXS97 (Sheldrick, 2008)'
_diffrn_ambient_temperature 293(2)
_diffrn_detector_area_resol_mean 16.1827
_diffrn_measured_fraction_theta_full 0.989
_diffrn_measured_fraction_theta_max 0.989
_diffrn_measurement_device_type 'Oxford Diffraction Xcalibur3 diffractometer'
_diffrn_measurement_method \w-scans
_diffrn_radiation_monochromator graphite
_diffrn_radiation_source 'fine-focus sealed tube'
_diffrn_radiation_type MoK\a
_diffrn_radiation_wavelength 0.71073
_diffrn_reflns_av_R_equivalents 0.0896
_diffrn_reflns_av_sigmaI/netI 0.0493
_diffrn_reflns_limit_h_max 13
_diffrn_reflns_limit_h_min -13
_diffrn_reflns_limit_k_max 14
_diffrn_reflns_limit_k_min -14
_diffrn_reflns_limit_l_max 14
_diffrn_reflns_limit_l_min -14
_diffrn_reflns_number 22849
_diffrn_reflns_theta_full 30.00
_diffrn_reflns_theta_max 30.00
_diffrn_reflns_theta_min 3.00
_exptl_absorpt_coefficient_mu 4.804
_exptl_absorpt_correction_T_max 0.4467
_exptl_absorpt_correction_T_min 0.2496
_exptl_absorpt_correction_type multi-scan
_exptl_absorpt_process_details
;
(CrysAlis RED; Oxford Diffraction, 2006)
;
_exptl_crystal_colour yellow
_exptl_crystal_density_diffrn 1.893
_exptl_crystal_density_method 'not measured'
_exptl_crystal_description block
_exptl_crystal_F_000 530
_exptl_crystal_size_max 0.40
_exptl_crystal_size_mid 0.30
_exptl_crystal_size_min 0.20
_refine_diff_density_max 1.930
_refine_diff_density_min -1.681
_refine_ls_extinction_coef 0.0164(15)
_refine_ls_extinction_expression Fc^*^=kFc[1+0.001xFc^2^\l^3^/sin(2\q)]^-1/4^
_refine_ls_extinction_method SHELXL
_refine_ls_goodness_of_fit_ref 0.976
_refine_ls_hydrogen_treatment constr
_refine_ls_matrix_type full
_refine_ls_number_parameters 260
_refine_ls_number_reflns 5523
_refine_ls_number_restraints 56
_refine_ls_restrained_S_all 0.973
_refine_ls_R_factor_all 0.0339
_refine_ls_R_factor_gt 0.0336
_refine_ls_shift/su_max 0.001
_refine_ls_shift/su_mean 0.000
_refine_ls_structure_factor_coef Fsqd
_refine_ls_weighting_details 'calc w=1/[\s^2^(Fo^2^)+(0.0645P)^2^+0.0000P] where P=(Fo^2^+2Fc^2^)/3'
_refine_ls_weighting_scheme calc
_refine_ls_wR_factor_gt 0.0842
_refine_ls_wR_factor_ref 0.0847
_reflns_number_gt 5486
_reflns_number_total 5523
_reflns_threshold_expression >2sigma(I)
_cod_data_source_file dn2539.cif
_cod_data_source_block I
_cod_original_cell_volume 957.34(11)
_cod_database_code 2225222
_cod_database_fobs_code 2225222

loop_
_symmetry_equiv_pos_as_xyz
'x, y, z'
'-x, -y, -z'

loop_
_atom_site_type_symbol
_atom_site_label
_atom_site_fract_x
_atom_site_fract_y
_atom_site_fract_z
_atom_site_U_iso_or_equiv
_atom_site_adp_type
_atom_site_calc_flag
_atom_site_refinement_flags
_atom_site_occupancy
_atom_site_disorder_assembly
_atom_site_disorder_group
U U 0.5000 0.5000 0.5000 0.03209(7) Uani d S 1 . .
Cl Cl1 1.08718(12) 0.15464(16) 0.42224(11) 0.0674(3) Uani d . 1 . .
Cl Cl2 1.27581(13) -0.08470(15) 0.60993(14) 0.0711(3) Uani d . 1 . .
Cl Cl3 1.23459(15) 0.1967(2) 0.6270(2) 0.0834(4) Uani d . 1 . .
P P1 0.74992(8) 0.19775(8) 0.75384(8) 0.03262(14) Uani d . 1 A .
O O1 0.6348(3) 0.2904(3) 0.6531(3) 0.0474(6) Uani d . 1 . .
O O2 1.0554(3) -0.0118(4) 0.8039(3) 0.0613(9) Uani d . 1 . .
O O3 0.5489(3) 0.6026(4) 0.5826(3) 0.0526(6) Uani d . 1 . .
O O4 0.6361(3) 0.5934(3) 0.2862(3) 0.0520(7) Uani d . 1 . .
O O5 0.7579(3) 0.4078(4) 0.4326(3) 0.0588(8) Uani d . 1 . .
O O6 0.8601(4) 0.4932(4) 0.2460(4) 0.0688(10) Uani d . 1 . .
N N1 0.8984(3) 0.1713(3) 0.6561(3) 0.0373(5) Uani d . 1 . .
H H1 0.8905 0.2245 0.5738 0.045 Uiso calc R 1 . .
N N3 0.7074(3) 0.0571(3) 0.8365(3) 0.0420(6) Uani d . 1 . .
N N4 0.7559(3) 0.4981(4) 0.3181(3) 0.0432(6) Uani d . 1 . .
C C1 1.0286(3) 0.0743(4) 0.6952(3) 0.0383(6) Uani d . 1 . .
C C2 1.1511(4) 0.0847(4) 0.5899(4) 0.0445(7) Uani d . 1 . .
N N2 0.7919(3) 0.2608(4) 0.8625(4) 0.0450(6) Uani d D 1 . .
C C3A 0.6874(16) 0.2992(18) 0.9673(15) 0.056(4) Uani d PDU 0.58 A 1
H H3A1 0.7145 0.2300 1.0549 0.067 Uiso calc PR 0.58 A 1
H H3A2 0.5915 0.3050 0.9453 0.067 Uiso calc PR 0.58 A 1
C C4A 0.6950(10) 0.4427(12) 0.9649(15) 0.072(3) Uani d PDU 0.58 A 1
H H4A1 0.6628 0.4628 1.0494 0.086 Uiso calc PR 0.58 A 1
H H4A2 0.6384 0.5183 0.8917 0.086 Uiso calc PR 0.58 A 1
C C5A 0.8571(12) 0.4237(17) 0.9427(18) 0.084(4) Uani d PDU 0.58 A 1
H H5A1 0.8771 0.5144 0.9155 0.101 Uiso calc PR 0.58 A 1
H H5A2 0.9129 0.3609 1.0223 0.101 Uiso calc PR 0.58 A 1
C C6A 0.884(2) 0.355(2) 0.828(2) 0.066(6) Uani d PDU 0.58 A 1
H H6A1 0.8564 0.4270 0.7415 0.079 Uiso calc PR 0.58 A 1
H H6A2 0.9840 0.3007 0.8241 0.079 Uiso calc PR 0.58 A 1
C C3B 0.692(3) 0.282(3) 0.974(2) 0.075(7) Uani d PDU 0.42 A 2
H H3B1 0.5935 0.3271 0.9419 0.090 Uiso calc PR 0.42 A 2
H H3B2 0.6979 0.1919 1.0426 0.090 Uiso calc PR 0.42 A 2
C C4B 0.743(2) 0.377(2) 1.0253(19) 0.096(5) Uani d PDU 0.42 A 2
H H4B1 0.8132 0.3208 1.0961 0.115 Uiso calc PR 0.42 A 2
H H4B2 0.6634 0.4393 1.0611 0.115 Uiso calc PR 0.42 A 2
C C5B 0.810(3) 0.4639(19) 0.904(3) 0.096(6) Uani d PDU 0.42 A 2
H H5B1 0.7379 0.5434 0.8473 0.116 Uiso calc PR 0.42 A 2
H H5B2 0.8789 0.4995 0.9322 0.116 Uiso calc PR 0.42 A 2
C C6B 0.885(3) 0.352(3) 0.831(3) 0.072(8) Uani d PDU 0.42 A 2
H H6B1 0.8895 0.3961 0.7349 0.086 Uiso calc PR 0.42 A 2
H H6B2 0.9811 0.2988 0.8655 0.086 Uiso calc PR 0.42 A 2
C C7 0.6093(4) 0.0065(5) 0.7792(4) 0.0497(8) Uani d . 1 . .
H H7A 0.6362 0.0058 0.6875 0.060 Uiso calc R 1 . .
H H7B 0.5109 0.0666 0.7797 0.060 Uiso calc R 1 . .
C C8 0.6270(8) -0.1427(7) 0.8705(8) 0.0852(18) Uani d . 1 . .
H H8A 0.5426 -0.1457 0.9265 0.102 Uiso calc R 1 . .
H H8B 0.6408 -0.2085 0.8180 0.102 Uiso calc R 1 . .
C C9 0.7537(12) -0.1812(7) 0.9542(8) 0.109(3) Uani d . 1 . .
H H9A 0.8378 -0.2340 0.9145 0.131 Uiso calc R 1 . .
H H9B 0.7402 -0.2411 1.0435 0.131 Uiso calc R 1 . .
C C10 0.7735(5) -0.0494(5) 0.9627(4) 0.0582(10) Uani d . 1 . .
H H10A 0.8744 -0.0588 0.9669 0.070 Uiso calc R 1 . .
H H10B 0.7250 -0.0240 1.0409 0.070 Uiso calc R 1 . .

loop_
_atom_site_aniso_label
_atom_site_aniso_U_11
_atom_site_aniso_U_22
_atom_site_aniso_U_33
_atom_site_aniso_U_12
_atom_site_aniso_U_13
_atom_site_aniso_U_23
U 0.02715(9) 0.02741(9) 0.03229(10) -0.00624(5) -0.00343(5) 0.00313(5)
Cl1 0.0505(5) 0.0857(9) 0.0435(5) -0.0017(5) 0.0060(4) -0.0091(5)
Cl2 0.0527(6) 0.0636(7) 0.0744(7) 0.0138(5) 0.0040(5) -0.0225(6)
Cl3 0.0579(6) 0.0868(10) 0.1247(13) -0.0366(7) 0.0060(7) -0.0446(10)
P1 0.0271(3) 0.0258(3) 0.0332(3) -0.0036(2) -0.0009(2) 0.0033(3)
O1 0.0287(10) 0.0412(13) 0.0442(12) 0.0003(9) -0.0008(9) 0.0152(10)
O2 0.0430(14) 0.067(2) 0.0440(14) 0.0099(13) -0.0099(11) 0.0004(14)
O3 0.0576(16) 0.0518(17) 0.0555(16) -0.0269(13) -0.0045(12) -0.0136(13)
O4 0.0400(12) 0.0461(15) 0.0446(13) -0.0036(11) 0.0033(10) 0.0110(11)
O5 0.0386(13) 0.0545(18) 0.0472(14) 0.0013(11) 0.0060(11) 0.0173(12)
O6 0.0469(15) 0.072(2) 0.0606(18) -0.0101(15) 0.0194(14) 0.0037(16)
N1 0.0283(11) 0.0379(14) 0.0335(12) -0.0001(9) -0.0020(9) -0.0032(10)
N3 0.0400(13) 0.0332(14) 0.0412(14) -0.0116(11) -0.0122(11) 0.0093(11)
N4 0.0355(13) 0.0411(15) 0.0393(14) -0.0073(11) 0.0042(10) 0.0016(11)
C1 0.0307(13) 0.0410(17) 0.0385(14) -0.0019(11) -0.0061(11) -0.0124(13)
C2 0.0318(14) 0.0473(19) 0.0478(18) -0.0044(13) -0.0006(12) -0.0124(15)
N2 0.0428(14) 0.0428(16) 0.0518(16) -0.0165(12) 0.0106(12) -0.0170(14)
C3A 0.052(6) 0.067(7) 0.056(6) -0.023(5) 0.034(6) -0.035(6)
C4A 0.049(4) 0.071(6) 0.106(8) -0.009(4) 0.013(5) -0.054(6)
C5A 0.054(5) 0.094(9) 0.141(11) -0.028(6) 0.021(6) -0.087(9)
C6A 0.055(10) 0.064(10) 0.107(12) -0.043(8) 0.032(9) -0.049(9)
C3B 0.073(13) 0.066(11) 0.082(14) -0.011(8) -0.019(9) -0.024(9)
C4B 0.112(13) 0.102(13) 0.096(11) -0.030(10) 0.004(9) -0.064(10)
C5B 0.109(16) 0.059(9) 0.134(14) -0.019(9) 0.002(11) -0.055(9)
C6B 0.055(14) 0.066(15) 0.100(15) -0.006(10) -0.007(9) -0.042(12)
C7 0.0418(17) 0.052(2) 0.054(2) -0.0214(16) -0.0004(14) -0.0055(17)
C8 0.089(4) 0.058(3) 0.110(5) -0.046(3) -0.009(3) 0.000(3)
C9 0.171(8) 0.042(3) 0.102(5) -0.043(4) -0.060(5) 0.024(3)
C10 0.059(2) 0.048(2) 0.0467(19) -0.0157(18) -0.0118(16) 0.0179(16)

loop_
_atom_type_symbol
_atom_type_description
_atom_type_scat_dispersion_real
_atom_type_scat_dispersion_imag
_atom_type_scat_source
C C 0.0033 0.0016 'International Tables Vol C Tables 4.2.6.8 and 6.1.1.4'
H H 0.0000 0.0000 'International Tables Vol C Tables 4.2.6.8 and 6.1.1.4'
Cl Cl 0.1484 0.1585 'International Tables Vol C Tables 4.2.6.8 and 6.1.1.4'
N N 0.0061 0.0033 'International Tables Vol C Tables 4.2.6.8 and 6.1.1.4'
O O 0.0106 0.0060 'International Tables Vol C Tables 4.2.6.8 and 6.1.1.4'
P P 0.1023 0.0942 'International Tables Vol C Tables 4.2.6.8 and 6.1.1.4'
U U -9.6767 9.6646 'International Tables Vol C Tables 4.2.6.8 and 6.1.1.4'

loop_
_geom_angle_atom_site_label_1
_geom_angle_atom_site_label_2
_geom_angle_atom_site_label_3
_geom_angle_site_symmetry_1
_geom_angle_site_symmetry_3
_geom_angle
_geom_angle_publ_flag
O3 U O3 . 2_666 180.00(13) ?
O3 U O1 . . 90.47(14) ?
O3 U O1 2_666 . 89.53(14) ?
O3 U O1 . 2_666 89.53(14) ?
O3 U O1 2_666 2_666 90.47(14) ?
O1 U O1 . 2_666 180.0 ?
O3 U O5 . . 90.00(14) ?
O3 U O5 2_666 . 90.00(14) ?
O1 U O5 . . 65.33(9) ?
O1 U O5 2_666 . 114.67(9) ?
O3 U O5 . 2_666 90.00(14) ?
O3 U O5 2_666 2_666 90.00(14) ?
O1 U O5 . 2_666 114.67(9) ?
O1 U O5 2_666 2_666 65.33(9) ?
O5 U O5 . 2_666 180.0 ?
O3 U O4 . 2_666 88.35(13) ?
O3 U O4 2_666 2_666 91.65(13) ?
O1 U O4 . 2_666 65.33(8) ?
O1 U O4 2_666 2_666 114.67(8) ?
O5 U O4 . 2_666 130.60(9) ?
O5 U O4 2_666 2_666 49.40(9) ?
O3 U O4 . . 91.65(13) ?
O3 U O4 2_666 . 88.35(13) ?
O1 U O4 . . 114.67(8) ?
O1 U O4 2_666 . 65.33(8) ?
O5 U O4 . . 49.40(9) ?
O5 U O4 2_666 . 130.60(9) ?
O4 U O4 2_666 . 180.0 ?
O1 P1 N3 . . 108.41(16) ?
O1 P1 N2 . . 119.57(19) ?
N3 P1 N2 . . 107.23(17) ?
O1 P1 N1 . . 102.49(14) ?
N3 P1 N1 . . 115.72(16) ?
N2 P1 N1 . . 103.76(15) ?
P1 O1 U . . 157.1(2) ?
N4 O4 U . . 96.89(19) ?
N4 O5 U . . 99.3(2) ?
C1 N1 P1 . . 126.3(2) ?
C1 N1 H1 . . 116.9 ?
P1 N1 H1 . . 116.9 ?
C10 N3 C7 . . 110.9(3) ?
C10 N3 P1 . . 127.0(3) ?
C7 N3 P1 . . 121.4(2) ?
O6 N4 O5 . . 122.5(3) ?
O6 N4 O4 . . 123.1(3) ?
O5 N4 O4 . . 114.4(3) ?
O2 C1 N1 . . 125.1(3) ?
O2 C1 C2 . . 119.3(3) ?
N1 C1 C2 . . 115.5(3) ?
C1 C2 Cl2 . . 109.9(3) ?
C1 C2 Cl3 . . 105.5(2) ?
Cl2 C2 Cl3 . . 109.3(2) ?
C1 C2 Cl1 . . 112.6(2) ?
Cl2 C2 Cl1 . . 108.7(2) ?
Cl3 C2 Cl1 . . 110.8(2) ?
C6B N2 C6A . . 1(2) ?
C6B N2 C3B . . 113.4(9) ?
C6A N2 C3B . . 113.9(9) ?
C6B N2 C3A . . 109.0(9) ?
C6A N2 C3A . . 109.3(6) ?
C3B N2 C3A . . 6.4(17) ?
C6B N2 P1 . . 123.2(10) ?
C6A N2 P1 . . 122.1(7) ?
C3B N2 P1 . . 118.4(8) ?
C3A N2 P1 . . 120.3(6) ?
N2 C3A C4A . . 103.5(7) ?
N2 C3A H3A1 . . 111.1 ?
C4A C3A H3A1 . . 111.1 ?
N2 C3A H3A2 . . 111.1 ?
C4A C3A H3A2 . . 111.1 ?
H3A1 C3A H3A2 . . 109.0 ?
C3A C4A C5A . . 101.7(8) ?
C3A C4A H4A1 . . 111.4 ?
C5A C4A H4A1 . . 111.4 ?
C3A C4A H4A2 . . 111.4 ?
C5A C4A H4A2 . . 111.4 ?
H4A1 C4A H4A2 . . 109.3 ?
C6A C5A C4A . . 99.5(10) ?
C6A C5A H5A1 . . 111.9 ?
C4A C5A H5A1 . . 111.9 ?
C6A C5A H5A2 . . 111.9 ?
C4A C5A H5A2 . . 111.9 ?
H5A1 C5A H5A2 . . 109.6 ?
N2 C6A C5A . . 103.7(8) ?
N2 C6A H6A1 . . 111.0 ?
C5A C6A H6A1 . . 111.0 ?
N2 C6A H6A2 . . 111.0 ?
C5A C6A H6A2 . . 111.0 ?
H6A1 C6A H6A2 . . 109.0 ?
C4B C3B N2 . . 102.4(11) ?
C4B C3B H3B1 . . 111.3 ?
N2 C3B H3B1 . . 111.3 ?
C4B C3B H3B2 . . 111.3 ?
N2 C3B H3B2 . . 111.3 ?
H3B1 C3B H3B2 . . 109.2 ?
C3B C4B C5B . . 105.9(13) ?
C3B C4B H4B1 . . 110.6 ?
C5B C4B H4B1 . . 110.6 ?
C3B C4B H4B2 . . 110.6 ?
C5B C4B H4B2 . . 110.6 ?
H4B1 C4B H4B2 . . 108.7 ?
C6B C5B C4B . . 101.6(13) ?
C6B C5B H5B1 . . 111.5 ?
C4B C5B H5B1 . . 111.5 ?
C6B C5B H5B2 . . 111.5 ?
C4B C5B H5B2 . . 111.5 ?
H5B1 C5B H5B2 . . 109.3 ?
N2 C6B C5B . . 102.6(11) ?
N2 C6B H6B1 . . 111.2 ?
C5B C6B H6B1 . . 111.2 ?
N2 C6B H6B2 . . 111.2 ?
C5B C6B H6B2 . . 111.2 ?
H6B1 C6B H6B2 . . 109.2 ?
N3 C7 C8 . . 104.1(4) ?
N3 C7 H7A . . 110.9 ?
C8 C7 H7A . . 110.9 ?
N3 C7 H7B . . 110.9 ?
C8 C7 H7B . . 110.9 ?
H7A C7 H7B . . 108.9 ?
C9 C8 C7 . . 106.4(4) ?
C9 C8 H8A . . 110.4 ?
C7 C8 H8A . . 110.4 ?
C9 C8 H8B . . 110.4 ?
C7 C8 H8B . . 110.4 ?
H8A C8 H8B . . 108.6 ?
C8 C9 C10 . . 108.4(5) ?
C8 C9 H9A . . 110.0 ?
C10 C9 H9A . . 110.0 ?
C8 C9 H9B . . 110.0 ?
C10 C9 H9B . . 110.0 ?
H9A C9 H9B . . 108.4 ?
C9 C10 N3 . . 103.0(4) ?
C9 C10 H10A . . 111.2 ?
N3 C10 H10A . . 111.2 ?
C9 C10 H10B . . 111.2 ?
N3 C10 H10B . . 111.2 ?
H10A C10 H10B . . 109.1 ?

loop_
_geom_bond_atom_site_label_1
_geom_bond_atom_site_label_2
_geom_bond_site_symmetry_2
_geom_bond_distance
_geom_bond_publ_flag
U O3 . 1.754(3) ?
U O3 2_666 1.754(3) ?
U O1 . 2.334(2) ?
U O1 2_666 2.334(2) ?
U O5 . 2.523(3) ?
U O5 2_666 2.523(3) ?
U O4 2_666 2.571(3) ?
U O4 . 2.571(3) ?
Cl1 C2 . 1.768(4) ?
Cl2 C2 . 1.753(4) ?
Cl3 C2 . 1.764(4) ?
P1 O1 . 1.491(2) ?
P1 N3 . 1.604(3) ?
P1 N2 . 1.615(3) ?
P1 N1 . 1.696(3) ?
O2 C1 . 1.197(5) ?
O4 N4 . 1.267(4) ?
O5 N4 . 1.265(4) ?
O6 N4 . 1.208(4) ?
N1 C1 . 1.357(4) ?
N1 H1 . 0.8600 ?
N3 C10 . 1.478(5) ?
N3 C7 . 1.481(5) ?
C1 C2 . 1.556(5) ?
N2 C6B . 1.460(14) ?
N2 C6A . 1.475(8) ?
N2 C3B . 1.473(14) ?
N2 C3A . 1.484(7) ?
C3A C4A . 1.502(13) ?
C3A H3A1 . 0.9700 ?
C3A H3A2 . 0.9700 ?
C4A C5A . 1.546(12) ?
C4A H4A1 . 0.9700 ?
C4A H4A2 . 0.9700 ?
C5A C6A . 1.538(13) ?
C5A H5A1 . 0.9700 ?
C5A H5A2 . 0.9700 ?
C6A H6A1 . 0.9700 ?
C6A H6A2 . 0.9700 ?
C3B C4B . 1.482(16) ?
C3B H3B1 . 0.9700 ?
C3B H3B2 . 0.9700 ?
C4B C5B . 1.542(18) ?
C4B H4B1 . 0.9700 ?
C4B H4B2 . 0.9700 ?
C5B C6B . 1.531(15) ?
C5B H5B1 . 0.9700 ?
C5B H5B2 . 0.9700 ?
C6B H6B1 . 0.9700 ?
C6B H6B2 . 0.9700 ?
C7 C8 . 1.507(8) ?
C7 H7A . 0.9700 ?
C7 H7B . 0.9700 ?
C8 C9 . 1.468(10) ?
C8 H8A . 0.9700 ?
C8 H8B . 0.9700 ?
C9 C10 . 1.467(8) ?
C9 H9A . 0.9700 ?
C9 H9B . 0.9700 ?
C10 H10A . 0.9700 ?
C10 H10B . 0.9700 ?

loop_
_geom_hbond_atom_site_label_D
_geom_hbond_atom_site_label_H
_geom_hbond_atom_site_label_A
_geom_hbond_site_symmetry_A
_geom_hbond_distance_DH
_geom_hbond_distance_HA
_geom_hbond_distance_DA
_geom_hbond_angle_DHA
N1 H1 O5 . 0.86 2.13 2.877(4) 145.0
